data_4102728
loop_
_publ_author_name
'Yu Li'
'Mira Josowicz'
'Laren M. Tolbert'

_publ_section_title
;
 Diferrocenyl Molecular Wires. The Role of Heteroatom Linkers
;
_journal_name_full 'Journal of the American Chemical Society'
_journal_page_first 10374
_journal_page_last 10382
_journal_paper_doi 10.1021/ja101585z
_journal_volume 132
_journal_year 2010
_chemical_absolute_configuration ad
_chemical_formula_moiety 'C24 H22 Fe2 S'
_chemical_formula_sum 'C30 H27 Fe2 P S'
_chemical_formula_weight 562.25
_chemical_name_systematic
; 
 ? 
;
_space_group_IT_number 19
_symmetry_cell_setting orthorhombic
_symmetry_space_group_name_Hall 'P 2ac 2ab'
_symmetry_space_group_name_H-M 'P 21 21 21'
_atom_sites_solution_hydrogens geom
_atom_sites_solution_primary direct
_atom_sites_solution_secondary difmap
_audit_creation_method SHELXL-97
_cell_angle_alpha 90.00
_cell_angle_beta 90.00
_cell_angle_gamma 90.00
_cell_formula_units_Z 8
_cell_length_a 7.519(3)
_cell_length_b 23.234(9)
_cell_length_c 28.731(11)
_cell_measurement_reflns_used 2774
_cell_measurement_temperature 173(2)
_cell_measurement_theta_max 18.89
_cell_measurement_theta_min 2.84
_cell_volume 5019(3)
_computing_cell_refinement 'Bruker SMART'
_computing_data_collection 'Bruker SMART'
_computing_data_reduction 'Bruker SAINT'
_computing_molecular_graphics 'Bruker SHELXTL'
_computing_publication_material 'Bruker SHELXTL'
_computing_structure_refinement 'SHELXL-97 (Sheldrick, 1997)'
_computing_structure_solution 'SHELXS-97 (Sheldrick, 1990)'
_diffrn_ambient_temperature 173(2)
_diffrn_measured_fraction_theta_full 1.000
_diffrn_measured_fraction_theta_max 1.000
_diffrn_measurement_device_type 'CCD area detector'
_diffrn_measurement_method 'phi and omega scans'
_diffrn_radiation_monochromator graphite
_diffrn_radiation_source 'fine-focus sealed tube'
_diffrn_radiation_type MoK\a
_diffrn_radiation_wavelength 0.71073
_diffrn_reflns_av_R_equivalents 0.1490
_diffrn_reflns_av_sigmaI/netI 0.0930
_diffrn_reflns_limit_h_max 8
_diffrn_reflns_limit_h_min -8
_diffrn_reflns_limit_k_max 26
_diffrn_reflns_limit_k_min -26
_diffrn_reflns_limit_l_max 32
_diffrn_reflns_limit_l_min -32
_diffrn_reflns_number 50582
_diffrn_reflns_theta_full 23.82
_diffrn_reflns_theta_max 23.82
_diffrn_reflns_theta_min 1.42
_exptl_absorpt_coefficient_mu 1.320
_exptl_absorpt_correction_T_max 0.9491
_exptl_absorpt_correction_T_min 0.5413
_exptl_absorpt_correction_type multi-scan
_exptl_absorpt_process_details SADABS
_exptl_crystal_colour red
_exptl_crystal_density_diffrn 1.488
_exptl_crystal_density_method 'not measured'
_exptl_crystal_description plate
_exptl_crystal_F_000 2320
_exptl_crystal_size_max 0.53
_exptl_crystal_size_mid 0.14
_exptl_crystal_size_min 0.04
_refine_diff_density_max 1.112
_refine_diff_density_min -0.792
_refine_diff_density_rms 0.150
_refine_ls_abs_structure_details 'Flack H D (1983), Acta Cryst. A39, 876-881'
_refine_ls_abs_structure_Flack 0.21(4)
_refine_ls_extinction_method none
_refine_ls_goodness_of_fit_ref 1.041
_refine_ls_hydrogen_treatment constr
_refine_ls_matrix_type full
_refine_ls_number_parameters 314
_refine_ls_number_reflns 7732
_refine_ls_number_restraints 0
_refine_ls_restrained_S_all 1.041
_refine_ls_R_factor_all 0.1073
_refine_ls_R_factor_gt 0.0943
_refine_ls_shift/su_max 0.006
_refine_ls_shift/su_mean 0.000
_refine_ls_structure_factor_coef Fsqd
_refine_ls_weighting_details 'calc w=1/[\s^2^(Fo^2^)+(0.0934P)^2^+49.4249P] where P=(Fo^2^+2Fc^2^)/3'
_refine_ls_weighting_scheme calc
_refine_ls_wR_factor_gt 0.2066
_refine_ls_wR_factor_ref 0.2146
_reflns_number_gt 6768
_reflns_number_total 7732
_reflns_threshold_expression >2sigma(I)
_cod_data_source_file ja101585z_si_003.cif
_cod_data_source_block ylpss
_cod_depositor_comments
;
The following automatic conversions were performed:

'_chemical_absolute_configuration' value 'AD' changed to 'ad'
according to the built-in table from CIF Core dictionary named
'cif_core.dic' version 2.4.1 from 2010-06-29.

Automatic conversion script
Id: cif_fix_values 1715 2011-07-08 13:25:40Z adriana 
;
_cod_database_code 4102728

loop_
_symmetry_equiv_pos_as_xyz
'x, y, z'
'-x+1/2, -y, z+1/2'
'-x, y+1/2, -z+1/2'
'x+1/2, -y+1/2, -z'

loop_
_atom_site_label
_atom_site_type_symbol
_atom_site_fract_x
_atom_site_fract_y
_atom_site_fract_z
_atom_site_U_iso_or_equiv
_atom_site_adp_type
_atom_site_occupancy
_atom_site_symmetry_multiplicity
_atom_site_calc_flag
_atom_site_refinement_flags
C1 C 0.5024(17) 0.2414(6) 0.9130(5) 0.034(3) Uiso 1 1 d .
H1 H 0.5262 0.2602 0.8823 0.041 Uiso 1 1 calc R
C2 C 0.3820(16) 0.2610(5) 0.9478(4) 0.028(3) Uiso 1 1 d .
H2 H 0.3077 0.2967 0.9461 0.034 Uiso 1 1 calc R
C3 C 0.3897(17) 0.2220(5) 0.9862(4) 0.029(3) Uiso 1 1 d .
H3 H 0.3237 0.2251 1.0163 0.035 Uiso 1 1 calc R
C4 C 0.5122(17) 0.1775(6) 0.9729(4) 0.033(3) Uiso 1 1 d .
H4 H 0.5408 0.1432 0.9926 0.040 Uiso 1 1 calc R
C5 C 0.5790(16) 0.1866(5) 0.9297(4) 0.028(3) Uiso 1 1 d .
H5 H 0.6660 0.1616 0.9127 0.034 Uiso 1 1 calc R
C6 C 0.1489(16) 0.1721(5) 0.8700(4) 0.024(3) Uiso 1 1 d .
H6 H 0.1615 0.1951 0.8407 0.029 Uiso 1 1 calc R
C7 C 0.0445(17) 0.1879(6) 0.9076(4) 0.033(3) Uiso 1 1 d .
H7 H -0.0315 0.2231 0.9100 0.040 Uiso 1 1 calc R
C8 C 0.0666(17) 0.1424(5) 0.9440(5) 0.032(3) Uiso 1 1 d .
H8 H 0.0093 0.1414 0.9754 0.038 Uiso 1 1 calc R
C9 C 0.1844(16) 0.1023(5) 0.9259(4) 0.027(3) Uiso 1 1 d .
H9 H 0.2279 0.0673 0.9426 0.033 Uiso 1 1 calc R
C10 C 0.2362(14) 0.1188(4) 0.8786(4) 0.016(2) Uiso 1 1 d .
C11 C 0.3586(15) 0.0849(5) 0.8500(4) 0.020(2) Uiso 1 1 d .
H11 H 0.4100 0.0535 0.8663 0.024 Uiso 1 1 calc R
C12 C 0.4138(14) 0.0886(5) 0.8056(4) 0.018(2) Uiso 1 1 d .
H12 H 0.4933 0.0589 0.7963 0.022 Uiso 1 1 calc R
C13 C 0.4745(15) 0.1087(5) 0.7118(4) 0.020(3) Uiso 1 1 d .
H13 H 0.5192 0.0712 0.7178 0.024 Uiso 1 1 calc R
C14 C 0.5071(16) 0.1276(5) 0.6689(4) 0.025(3) Uiso 1 1 d .
H14 H 0.5696 0.1007 0.6501 0.030 Uiso 1 1 calc R
C15 C 0.4666(15) 0.1808(5) 0.6451(4) 0.020(2) Uiso 1 1 d .
C16 C 0.3534(15) 0.2283(5) 0.6579(4) 0.019(2) Uiso 1 1 d .
H16 H 0.2865 0.2312 0.6879 0.023 Uiso 1 1 calc R
C17 C 0.3480(18) 0.2701(6) 0.6217(4) 0.033(3) Uiso 1 1 d .
H17 H 0.2793 0.3070 0.6218 0.040 Uiso 1 1 calc R
C18 C 0.4586(17) 0.2493(6) 0.5852(5) 0.032(3) Uiso 1 1 d .
H18 H 0.4777 0.2690 0.5547 0.038 Uiso 1 1 calc R
C19 C 0.5319(16) 0.1953(5) 0.5980(4) 0.029(3) Uiso 1 1 d .
H19 H 0.6126 0.1711 0.5784 0.035 Uiso 1 1 calc R
C20 C 0.078(3) 0.1283(9) 0.6114(7) 0.080(6) Uiso 1 1 d .
H20 H 0.0747 0.1070 0.6396 0.095 Uiso 1 1 calc R
C21 C -0.006(2) 0.1751(8) 0.6053(6) 0.062(5) Uiso 1 1 d .
H21 H -0.0902 0.1937 0.6278 0.074 Uiso 1 1 calc R
C22 C 0.047(3) 0.1982(9) 0.5575(7) 0.074(5) Uiso 1 1 d .
H22 H 0.0136 0.2328 0.5422 0.089 Uiso 1 1 calc R
C23 C 0.165(3) 0.1507(8) 0.5418(6) 0.066(5) Uiso 1 1 d .
H23 H 0.2262 0.1479 0.5110 0.079 Uiso 1 1 calc R
C24 C 0.170(3) 0.1124(9) 0.5753(7) 0.084(6) Uiso 1 1 d .
H24 H 0.2453 0.0769 0.5744 0.101 Uiso 1 1 calc R
C25 C 0.4894(15) 0.2041(5) 0.7764(4) 0.020(3) Uiso 1 1 d .
C26 C 0.4047(14) 0.2592(4) 0.7779(3) 0.013(2) Uiso 1 1 d .
H26 H 0.2820 0.2628 0.7706 0.016 Uiso 1 1 calc R
C27 C 0.5047(13) 0.3079(5) 0.7904(4) 0.015(2) Uiso 1 1 d .
H27 H 0.4493 0.3446 0.7922 0.018 Uiso 1 1 calc R
C28 C 0.6797(14) 0.3024(4) 0.7997(4) 0.016(2) Uiso 1 1 d .
H28 H 0.7457 0.3359 0.8073 0.020 Uiso 1 1 calc R
C29 C 0.7662(18) 0.2507(5) 0.7988(4) 0.032(3) Uiso 1 1 d .
H29 H 0.8888 0.2478 0.8064 0.038 Uiso 1 1 calc R
C30 C 0.6649(15) 0.2010(5) 0.7858(4) 0.020(2) Uiso 1 1 d .
H30 H 0.7230 0.1648 0.7837 0.024 Uiso 1 1 calc R
C31 C 0.8998(18) 0.0445(6) 0.1264(5) 0.038(3) Uiso 1 1 d .
H31 H 0.9633 0.0436 0.1570 0.045 Uiso 1 1 calc R
C32 C 0.9217(16) 0.0880(5) 0.0907(4) 0.027(3) Uiso 1 1 d .
H32 H 1.0015 0.1224 0.0918 0.033 Uiso 1 1 calc R
C33 C 0.8077(18) 0.0719(6) 0.0542(5) 0.037(3) Uiso 1 1 d .
H33 H 0.7901 0.0936 0.0245 0.044 Uiso 1 1 calc R
C34 C 0.721(2) 0.0202(7) 0.0667(6) 0.060(4) Uiso 1 1 d .
H34 H 0.6318 -0.0007 0.0470 0.071 Uiso 1 1 calc R
C35 C 0.777(2) 0.0031(7) 0.1105(5) 0.054(4) Uiso 1 1 d .
H35 H 0.7385 -0.0322 0.1276 0.065 Uiso 1 1 calc R
C36 C 0.3943(15) 0.0902(5) 0.1179(4) 0.022(3) Uiso 1 1 d .
H36 H 0.3067 0.0672 0.0995 0.026 Uiso 1 1 calc R
C37 C 0.4679(15) 0.1443(5) 0.1044(4) 0.022(3) Uiso 1 1 d .
H37 H 0.4428 0.1653 0.0747 0.026 Uiso 1 1 calc R
C38 C 0.5862(16) 0.1615(5) 0.1391(4) 0.027(3) Uiso 1 1 d .
H38 H 0.6607 0.1971 0.1381 0.032 Uiso 1 1 calc R
C39 C 0.5894(16) 0.1195(5) 0.1760(4) 0.024(3) Uiso 1 1 d .
H39 H 0.6617 0.1211 0.2052 0.028 Uiso 1 1 calc R
C40 C 0.4637(15) 0.0749(5) 0.1628(4) 0.018(2) Uiso 1 1 d .
C41 C 0.4243(15) 0.0208(5) 0.1861(4) 0.020(3) Uiso 1 1 d .
H41 H 0.3512 -0.0045 0.1686 0.024 Uiso 1 1 calc R
C42 C 0.4724(16) -0.0002(5) 0.2282(4) 0.026(3) Uiso 1 1 d .
H42 H 0.4265 -0.0374 0.2348 0.031 Uiso 1 1 calc R
C43 C 0.5793(16) -0.0249(5) 0.3192(4) 0.026(3) Uiso 1 1 d .
H43 H 0.5002 -0.0552 0.3112 0.031 Uiso 1 1 calc R
C44 C 0.6487(15) -0.0296(5) 0.3608(4) 0.019(2) Uiso 1 1 d .
H44 H 0.6128 -0.0633 0.3770 0.023 Uiso 1 1 calc R
C45 C 0.7697(15) 0.0066(5) 0.3868(4) 0.024(3) Uiso 1 1 d .
C46 C 0.8428(16) -0.0109(5) 0.4308(4) 0.025(3) Uiso 1 1 d .
H46 H 0.8174 -0.0484 0.4466 0.030 Uiso 1 1 calc R
C47 C 0.9510(17) 0.0333(5) 0.4493(4) 0.029(3) Uiso 1 1 d .
H47 H 1.0163 0.0322 0.4796 0.035 Uiso 1 1 calc R
C48 C 0.9538(15) 0.0795(5) 0.4160(4) 0.023(3) Uiso 1 1 d .
H48 H 1.0200 0.1167 0.4186 0.027 Uiso 1 1 calc R
C49 C 0.8369(14) 0.0622(5) 0.3789(4) 0.019(2) Uiso 1 1 d .
H49 H 0.8080 0.0864 0.3512 0.023 Uiso 1 1 calc R
C50 C 0.4969(17) 0.1200(5) 0.4314(5) 0.031(3) Uiso 1 1 d .
H50 H 0.4736 0.1436 0.4030 0.037 Uiso 1 1 calc R
C51 C 0.4290(19) 0.0657(6) 0.4399(5) 0.040(3) Uiso 1 1 d .
H51 H 0.3479 0.0437 0.4188 0.047 Uiso 1 1 calc R
C52 C 0.4952(19) 0.0460(6) 0.4831(5) 0.040(3) Uiso 1 1 d .
H52 H 0.4682 0.0083 0.4982 0.047 Uiso 1 1 calc R
C53 C 0.6088(19) 0.0905(6) 0.5012(5) 0.041(3) Uiso 1 1 d .
H53 H 0.6756 0.0894 0.5313 0.049 Uiso 1 1 calc R
C54 C 0.6037(19) 0.1368(6) 0.4694(5) 0.039(3) Uiso 1 1 d .
H54 H 0.6701 0.1739 0.4723 0.047 Uiso 1 1 calc R
C55 C 0.4856(15) 0.0923(5) 0.2928(4) 0.021(3) Uiso 1 1 d .
C56 C 0.3044(15) 0.0875(5) 0.3050(4) 0.021(3) Uiso 1 1 d .
H56 H 0.2510 0.0504 0.3052 0.026 Uiso 1 1 calc R
C57 C 0.2017(19) 0.1346(5) 0.3168(4) 0.034(3) Uiso 1 1 d .
H57 H 0.0788 0.1299 0.3234 0.040 Uiso 1 1 calc R
C58 C 0.2804(15) 0.1902(5) 0.3192(4) 0.026(3) Uiso 1 1 d .
H58 H 0.2133 0.2228 0.3287 0.032 Uiso 1 1 calc R
C59 C 0.4606(15) 0.1954(5) 0.3069(4) 0.024(3) Uiso 1 1 d .
H59 H 0.5139 0.2325 0.3069 0.029 Uiso 1 1 calc R
C60 C 0.5613(15) 0.1487(5) 0.2949(4) 0.019(2) Uiso 1 1 d .
H60 H 0.6838 0.1539 0.2879 0.022 Uiso 1 1 calc R
Fe1 Fe 0.3063(2) 0.18097(6) 0.92692(5) 0.0182(4) Uani 1 1 d .
Fe2 Fe 0.2585(2) 0.19104(7) 0.59918(6) 0.0223(4) Uani 1 1 d .
Fe3 Fe 0.6620(2) 0.08271(6) 0.11424(5) 0.0187(4) Uani 1 1 d .
Fe4 Fe 0.6971(2) 0.06255(7) 0.43904(6) 0.0206(4) Uani 1 1 d .
P1 P 0.3622(4) 0.14058(11) 0.76046(10) 0.0160(6) Uani 1 1 d .
P2 P 0.6069(4) 0.02931(12) 0.27388(10) 0.0174(7) Uani 1 1 d .
S1 S 0.1081(4) 0.15623(12) 0.74885(10) 0.0206(6) Uani 1 1 d .
S2 S 0.8553(4) 0.04519(11) 0.25771(10) 0.0201(6) Uani 1 1 d .

loop_
_atom_site_aniso_label
_atom_site_aniso_U_11
_atom_site_aniso_U_22
_atom_site_aniso_U_33
_atom_site_aniso_U_23
_atom_site_aniso_U_13
_atom_site_aniso_U_12
Fe1 0.0158(8) 0.0150(8) 0.0236(9) 0.0004(7) -0.0006(7) -0.0019(7)
Fe2 0.0180(8) 0.0207(9) 0.0282(10) -0.0033(7) -0.0036(7) 0.0010(7)
Fe3 0.0198(9) 0.0148(8) 0.0214(9) -0.0015(7) 0.0011(7) 0.0072(7)
Fe4 0.0234(9) 0.0173(8) 0.0212(9) 0.0031(7) 0.0026(7) 0.0054(7)
P1 0.0113(15) 0.0090(13) 0.0278(17) -0.0027(12) 0.0003(12) 0.0036(11)
P2 0.0210(16) 0.0090(14) 0.0223(16) 0.0030(12) -0.0027(13) -0.0027(12)
S1 0.0172(14) 0.0134(13) 0.0313(17) 0.0004(12) -0.0046(13) -0.0014(11)
S2 0.0226(16) 0.0118(13) 0.0260(16) 0.0017(11) 0.0001(13) 0.0000(11)

loop_
_atom_type_symbol
_atom_type_description
_atom_type_scat_dispersion_real
_atom_type_scat_dispersion_imag
_atom_type_scat_source
C C 0.0033 0.0016 'International Tables Vol C Tables 4.2.6.8 and 6.1.1.4'
H H 0.0000 0.0000 'International Tables Vol C Tables 4.2.6.8 and 6.1.1.4'
P P 0.1023 0.0942 'International Tables Vol C Tables 4.2.6.8 and 6.1.1.4'
S S 0.1246 0.1234 'International Tables Vol C Tables 4.2.6.8 and 6.1.1.4'
Fe Fe 0.3463 0.8444 'International Tables Vol C Tables 4.2.6.8 and 6.1.1.4'

loop_
_geom_angle_atom_site_label_1
_geom_angle_atom_site_label_2
_geom_angle_atom_site_label_3
_geom_angle
C2 C1 C5 107.2(11)
C2 C1 Fe1 68.2(7)
C5 C1 Fe1 68.3(7)
C2 C1 H1 126.3
C5 C1 H1 126.3
Fe1 C1 H1 126.3
C1 C2 C3 108.2(11)
C1 C2 Fe1 71.3(7)
C3 C2 Fe1 70.1(7)
C1 C2 H2 125.9
C3 C2 H2 125.9
Fe1 C2 H2 125.9
C2 C3 C4 106.1(11)
C2 C3 Fe1 69.0(7)
C4 C3 Fe1 68.9(7)
C2 C3 H3 126.9
C4 C3 H3 126.9
Fe1 C3 H3 126.9
C5 C4 C3 111.7(12)
C5 C4 Fe1 71.4(7)
C3 C4 Fe1 69.9(7)
C5 C4 H4 124.1
C3 C4 H4 124.1
Fe1 C4 H4 124.1
C4 C5 C1 106.6(11)
C4 C5 Fe1 69.9(8)
C1 C5 Fe1 69.7(7)
C4 C5 H5 126.7
C1 C5 H5 126.7
Fe1 C5 H5 126.7
C7 C6 C10 110.8(11)
C7 C6 Fe1 71.0(7)
C10 C6 Fe1 71.3(6)
C7 C6 H6 124.6
C10 C6 H6 124.6
Fe1 C6 H6 124.6
C6 C7 C8 107.2(11)
C6 C7 Fe1 69.3(7)
C8 C7 Fe1 69.4(7)
C6 C7 H7 126.4
C8 C7 H7 126.4
Fe1 C7 H7 126.4
C9 C8 C7 106.4(11)
C9 C8 Fe1 69.3(7)
C7 C8 Fe1 68.0(7)
C9 C8 H8 126.8
C7 C8 H8 126.8
Fe1 C8 H8 126.8
C8 C9 C10 110.1(11)
C8 C9 Fe1 71.3(7)
C10 C9 Fe1 70.1(6)
C8 C9 H9 125.0
C10 C9 H9 125.0
Fe1 C9 H9 125.0
C6 C10 C9 105.5(9)
C6 C10 C11 131.3(10)
C9 C10 C11 123.2(10)
C6 C10 Fe1 68.2(6)
C9 C10 Fe1 68.2(6)
C11 C10 Fe1 126.3(8)
C12 C11 C10 133.9(11)
C12 C11 H11 113.0
C10 C11 H11 113.0
C11 C12 P1 130.9(9)
C11 C12 H12 114.6
P1 C12 H12 114.6
C14 C13 P1 132.3(10)
C14 C13 H13 113.8
P1 C13 H13 113.8
C13 C14 C15 132.9(11)
C13 C14 H14 113.5
C15 C14 H14 113.5
C16 C15 C14 131.2(10)
C16 C15 C19 104.8(10)
C14 C15 C19 123.9(11)
C16 C15 Fe2 68.1(6)
C14 C15 Fe2 124.2(8)
C19 C15 Fe2 68.9(6)
C17 C16 C15 110.6(10)
C17 C16 Fe2 70.9(7)
C15 C16 Fe2 70.6(6)
C17 C16 H16 124.7
C15 C16 H16 124.7
Fe2 C16 H16 124.7
C18 C17 C16 106.9(11)
C18 C17 Fe2 69.9(7)
C16 C17 Fe2 68.3(7)
C18 C17 H17 126.6
C16 C17 H17 126.6
Fe2 C17 H17 126.6
C19 C18 C17 109.7(12)
C19 C18 Fe2 69.7(7)
C17 C18 Fe2 69.7(7)
C19 C18 H18 125.1
C17 C18 H18 125.1
Fe2 C18 H18 125.1
C18 C19 C15 108.0(11)
C18 C19 Fe2 70.1(7)
C15 C19 Fe2 69.0(7)
C18 C19 H19 126.0
C15 C19 H19 126.0
Fe2 C19 H19 126.0
C21 C20 C24 113(2)
C21 C20 Fe2 72.2(13)
C24 C20 Fe2 73.2(14)
C21 C20 H20 123.3
C24 C20 H20 123.3
Fe2 C20 H20 122.8
C20 C21 C22 107.0(18)
C20 C21 Fe2 71.2(13)
C22 C21 Fe2 66.6(10)
C20 C21 H21 126.5
C22 C21 H21 126.5
Fe2 C21 H21 126.5
C23 C22 C21 99.8(16)
C23 C22 Fe2 69.1(11)
C21 C22 Fe2 68.9(10)
C23 C22 H22 130.1
C21 C22 H22 130.1
Fe2 C22 H22 123.8
C24 C23 C22 107.3(18)
C24 C23 Fe2 72.9(12)
C22 C23 Fe2 67.5(10)
C24 C23 H23 126.3
C22 C23 H23 126.3
Fe2 C23 H23 126.3
C20 C24 C23 112(2)
C20 C24 Fe2 69.7(13)
C23 C24 Fe2 69.6(13)
C20 C24 H24 123.8
C23 C24 H24 123.8
Fe2 C24 H24 123.8
C30 C25 C26 118.5(10)
C30 C25 P1 121.4(9)
C26 C25 P1 120.0(8)
C27 C26 C25 119.4(10)
C27 C26 H26 120.3
C25 C26 H26 120.3
C28 C27 C26 119.7(10)
C28 C27 H27 120.1
C26 C27 H27 120.1
C27 C28 C29 123.0(11)
C27 C28 H28 118.5
C29 C28 H28 118.5
C28 C29 C30 117.4(12)
C28 C29 H29 121.3
C30 C29 H29 121.3
C25 C30 C29 121.9(11)
C25 C30 H30 119.0
C29 C30 H30 119.0
C35 C31 C32 108.8(12)
C35 C31 Fe3 70.5(9)
C32 C31 Fe3 70.9(7)
C35 C31 H31 125.6
C32 C31 H31 125.6
Fe3 C31 H31 125.6
C33 C32 C31 105.9(11)
C33 C32 Fe3 69.6(8)
C31 C32 Fe3 67.7(7)
C33 C32 H32 127.1
C31 C32 H32 127.1
Fe3 C32 H32 127.1
C32 C33 C34 108.6(13)
C32 C33 Fe3 70.6(7)
C34 C33 Fe3 69.2(9)
C32 C33 H33 125.7
C34 C33 H33 125.7
Fe3 C33 H33 125.7
C35 C34 C33 109.3(15)
C35 C34 Fe3 70.3(10)
C33 C34 Fe3 70.4(9)
C35 C34 H34 125.3
C33 C34 H34 125.3
Fe3 C34 H34 125.3
C34 C35 C31 107.4(15)
C34 C35 Fe3 70.0(10)
C31 C35 Fe3 69.0(8)
C34 C35 H35 126.3
C31 C35 H35 126.3
Fe3 C35 H35 126.3
C37 C36 C40 108.8(10)
C37 C36 Fe3 71.1(7)
C40 C36 Fe3 70.4(6)
C37 C36 H36 125.6
C40 C36 H36 125.6
Fe3 C36 H36 125.6
C38 C37 C36 107.8(10)
C38 C37 Fe3 69.5(7)
C36 C37 Fe3 68.1(6)
C38 C37 H37 126.1
C36 C37 H37 126.1
Fe3 C37 H37 126.1
C37 C38 C39 110.0(11)
C37 C38 Fe3 70.8(7)
C39 C38 Fe3 69.2(7)
C37 C38 H38 125.0
C39 C38 H38 125.0
Fe3 C38 H38 125.0
C38 C39 C40 106.4(10)
C38 C39 Fe3 69.5(7)
C40 C39 Fe3 69.5(6)
C38 C39 H39 126.8
C40 C39 H39 126.8
Fe3 C39 H39 126.8
C36 C40 C39 107.0(10)
C36 C40 C41 123.7(10)
C39 C40 C41 129.0(10)
C36 C40 Fe3 68.3(6)
C39 C40 Fe3 68.9(6)
C41 C40 Fe3 122.6(8)
C42 C41 C40 132.0(11)
C42 C41 H41 114.0
C40 C41 H41 114.0
C41 C42 P2 131.8(10)
C41 C42 H42 114.1
P2 C42 H42 114.1
C44 C43 P2 131.6(10)
C44 C43 H43 114.2
P2 C43 H43 114.2
C43 C44 C45 132.4(11)
C43 C44 H44 113.8
C45 C44 H44 113.8
C49 C45 C46 105.3(10)
C49 C45 C44 132.7(11)
C46 C45 C44 122.0(10)
C49 C45 Fe4 68.4(6)
C46 C45 Fe4 68.9(6)
C44 C45 Fe4 125.2(8)
C47 C46 C45 110.2(10)
C47 C46 Fe4 70.0(7)
C45 C46 Fe4 70.1(7)
C47 C46 H46 124.9
C45 C46 H46 124.9
Fe4 C46 H46 124.9
C46 C47 C48 107.5(11)
C46 C47 Fe4 69.6(7)
C48 C47 Fe4 70.7(7)
C46 C47 H47 126.3
C48 C47 H47 126.3
Fe4 C47 H47 126.3
C49 C48 C47 106.0(10)
C49 C48 Fe4 67.4(6)
C47 C48 Fe4 68.5(7)
C49 C48 H48 127.0
C47 C48 H48 127.0
Fe4 C48 H48 127.0
C45 C49 C48 111.0(10)
C45 C49 Fe4 71.3(7)
C48 C49 Fe4 71.6(6)
C45 C49 H49 124.5
C48 C49 H49 124.5
Fe4 C49 H49 124.5
C51 C50 C54 109.1(12)
C51 C50 Fe4 69.7(8)
C54 C50 Fe4 71.1(8)
C51 C50 H50 125.5
C54 C50 H50 125.5
Fe4 C50 H50 125.5
C50 C51 C52 108.7(13)
C50 C51 Fe4 70.2(8)
C52 C51 Fe4 69.3(8)
C50 C51 H51 125.7
C52 C51 H51 125.7
Fe4 C51 H51 125.7
C51 C52 C53 107.2(13)
C51 C52 Fe4 69.7(8)
C53 C52 Fe4 69.1(8)
C51 C52 H52 126.4
C53 C52 H52 126.4
Fe4 C52 H52 126.4
C54 C53 C52 107.2(13)
C54 C53 Fe4 71.3(8)
C52 C53 Fe4 69.1(8)
C54 C53 H53 126.4
C52 C53 H53 126.4
Fe4 C53 H53 126.4
C50 C54 C53 107.8(13)
C50 C54 Fe4 68.6(8)
C53 C54 Fe4 68.0(8)
C50 C54 H54 126.1
C53 C54 H54 126.1
Fe4 C54 H54 126.1
C56 C55 C60 116.5(10)
C56 C55 P2 119.8(9)
C60 C55 P2 123.6(9)
C57 C56 C55 122.5(11)
C57 C56 H56 118.8
C55 C56 H56 118.8
C56 C57 C58 119.9(12)
C56 C57 H57 120.0
C58 C57 H57 120.0
C59 C58 C57 117.9(11)
C59 C58 H58 121.1
C57 C58 H58 121.1
C60 C59 C58 121.9(11)
C60 C59 H59 119.0
C58 C59 H59 119.0
C59 C60 C55 121.1(11)
C59 C60 H60 119.4
C55 C60 H60 119.4
C6 Fe1 C2 119.6(5)
C6 Fe1 C4 164.1(5)
C2 Fe1 C4 68.4(5)
C6 Fe1 C9 68.6(5)
C2 Fe1 C9 161.2(5)
C4 Fe1 C9 108.3(5)
C6 Fe1 C3 153.6(5)
C2 Fe1 C3 41.0(5)
C4 Fe1 C3 41.1(5)
C9 Fe1 C3 124.4(5)
C6 Fe1 C7 39.7(5)
C2 Fe1 C7 106.1(5)
C4 Fe1 C7 155.2(5)
C9 Fe1 C7 68.7(5)
C3 Fe1 C7 118.8(5)
C6 Fe1 C5 128.2(5)
C2 Fe1 C5 69.6(5)
C4 Fe1 C5 38.7(5)
C9 Fe1 C5 120.3(5)
C3 Fe1 C5 68.5(5)
C7 Fe1 C5 164.2(5)
C6 Fe1 C10 40.6(4)
C2 Fe1 C10 154.9(4)
C4 Fe1 C10 126.9(5)
C9 Fe1 C10 41.6(4)
C3 Fe1 C10 163.5(5)
C7 Fe1 C10 68.2(5)
C5 Fe1 C10 108.9(5)
C6 Fe1 C8 68.9(5)
C2 Fe1 C8 124.6(5)
C4 Fe1 C8 119.3(5)
C9 Fe1 C8 39.4(5)
C3 Fe1 C8 105.7(5)
C7 Fe1 C8 42.6(5)
C5 Fe1 C8 152.3(5)
C10 Fe1 C8 68.7(5)
C6 Fe1 C1 109.1(5)
C2 Fe1 C1 40.5(5)
C4 Fe1 C1 67.1(5)
C9 Fe1 C1 157.0(5)
C3 Fe1 C1 68.2(5)
C7 Fe1 C1 125.2(5)
C5 Fe1 C1 41.9(5)
C10 Fe1 C1 121.6(5)
C8 Fe1 C1 163.0(5)
C22 Fe2 C20 68.3(8)
C22 Fe2 C23 43.4(7)
C20 Fe2 C23 64.8(8)
C22 Fe2 C16 138.1(7)
C20 Fe2 C16 113.5(7)
C23 Fe2 C16 177.7(6)
C22 Fe2 C21 44.5(7)
C20 Fe2 C21 36.6(7)
C23 Fe2 C21 69.3(7)
C16 Fe2 C21 110.5(6)
C22 Fe2 C19 141.4(7)
C20 Fe2 C19 135.0(7)
C23 Fe2 C19 110.8(7)
C16 Fe2 C19 69.0(5)
C21 Fe2 C19 171.3(6)
C22 Fe2 C15 176.3(7)
C20 Fe2 C15 108.3(7)
C23 Fe2 C15 137.1(6)
C16 Fe2 C15 41.3(4)
C21 Fe2 C15 131.9(6)
C19 Fe2 C15 42.1(5)
C22 Fe2 C17 112.0(7)
C20 Fe2 C17 143.8(7)
C23 Fe2 C17 141.5(6)
C16 Fe2 C17 40.8(5)
C21 Fe2 C17 117.0(6)
C19 Fe2 C17 68.7(5)
C15 Fe2 C17 69.8(5)
C22 Fe2 C24 67.5(9)
C20 Fe2 C24 37.1(8)
C23 Fe2 C24 37.5(7)
C16 Fe2 C24 140.3(7)
C21 Fe2 C24 63.4(8)
C19 Fe2 C24 111.1(7)
C15 Fe2 C24 110.9(7)
C17 Fe2 C24 178.9(7)
C22 Fe2 C18 114.2(7)
C20 Fe2 C18 174.9(7)
C23 Fe2 C18 113.5(7)
C16 Fe2 C18 68.0(5)
C21 Fe2 C18 148.2(6)
C19 Fe2 C18 40.3(5)
C15 Fe2 C18 69.3(5)
C17 Fe2 C18 40.3(5)
C24 Fe2 C18 138.8(7)
C36 Fe3 C31 155.1(5)
C36 Fe3 C39 69.7(5)
C31 Fe3 C39 105.6(5)
C36 Fe3 C34 108.1(6)
C31 Fe3 C34 67.3(6)
C39 Fe3 C34 159.4(6)
C36 Fe3 C35 120.2(6)
C31 Fe3 C35 40.5(6)
C39 Fe3 C35 122.5(6)
C34 Fe3 C35 39.7(6)
C36 Fe3 C38 68.1(5)
C31 Fe3 C38 125.3(5)
C39 Fe3 C38 41.2(5)
C34 Fe3 C38 158.5(6)
C35 Fe3 C38 161.0(6)
C36 Fe3 C40 41.3(4)
C31 Fe3 C40 119.0(5)
C39 Fe3 C40 41.6(4)
C34 Fe3 C40 123.3(6)
C35 Fe3 C40 105.3(6)
C38 Fe3 C40 68.8(5)
C36 Fe3 C33 125.7(5)
C31 Fe3 C33 67.7(5)
C39 Fe3 C33 157.0(5)
C34 Fe3 C33 40.3(6)
C35 Fe3 C33 67.7(6)
C38 Fe3 C33 123.4(5)
C40 Fe3 C33 161.2(5)
C36 Fe3 C37 40.8(4)
C31 Fe3 C37 162.1(5)
C39 Fe3 C37 68.9(5)
C34 Fe3 C37 123.6(6)
C35 Fe3 C37 156.8(6)
C38 Fe3 C37 39.7(5)
C40 Fe3 C37 68.9(4)
C33 Fe3 C37 110.3(5)
C36 Fe3 C32 161.9(5)
C31 Fe3 C32 41.4(5)
C39 Fe3 C32 120.7(5)
C34 Fe3 C32 67.6(6)
C35 Fe3 C32 68.7(6)
C38 Fe3 C32 108.9(5)
C40 Fe3 C32 156.0(5)
C33 Fe3 C32 39.8(5)
C37 Fe3 C32 125.6(5)
C52 Fe4 C53 41.9(6)
C52 Fe4 C51 41.0(6)
C53 Fe4 C51 69.4(6)
C52 Fe4 C49 158.2(5)
C53 Fe4 C49 158.5(5)
C51 Fe4 C49 122.1(5)
C52 Fe4 C50 68.5(6)
C53 Fe4 C50 68.8(5)
C51 Fe4 C50 40.0(5)
C49 Fe4 C50 107.3(5)
C52 Fe4 C46 108.6(5)
C53 Fe4 C46 123.3(5)
C51 Fe4 C46 124.6(5)
C49 Fe4 C46 67.6(5)
C50 Fe4 C46 159.7(5)
C52 Fe4 C47 123.3(5)
C53 Fe4 C47 106.6(6)
C51 Fe4 C47 160.4(5)
C49 Fe4 C47 68.7(5)
C50 Fe4 C47 158.1(5)
C46 Fe4 C47 40.5(5)
C52 Fe4 C54 68.7(6)
C53 Fe4 C54 40.6(5)
C51 Fe4 C54 67.9(6)
C49 Fe4 C54 122.8(5)
C50 Fe4 C54 40.4(5)
C46 Fe4 C54 159.0(5)
C47 Fe4 C54 122.4(5)
C52 Fe4 C45 122.5(5)
C53 Fe4 C45 159.7(5)
C51 Fe4 C45 107.3(5)
C49 Fe4 C45 40.3(4)
C50 Fe4 C45 122.3(5)
C46 Fe4 C45 41.0(4)
C47 Fe4 C45 69.4(5)
C54 Fe4 C45 158.3(5)
C52 Fe4 C48 159.5(5)
C53 Fe4 C48 121.9(5)
C51 Fe4 C48 157.7(5)
C49 Fe4 C48 41.0(4)
C50 Fe4 C48 122.1(5)
C46 Fe4 C48 67.9(5)
C47 Fe4 C48 40.8(5)
C54 Fe4 C48 107.0(5)
C45 Fe4 C48 69.0(5)
C13 P1 C12 100.5(5)
C13 P1 C25 106.5(5)
C12 P1 C25 104.3(5)
C13 P1 S1 113.6(4)
C12 P1 S1 116.8(4)
C25 P1 S1 113.7(4)
C42 P2 C55 104.2(5)
C42 P2 C43 101.2(6)
C55 P2 C43 106.7(5)
C42 P2 S2 115.8(4)
C55 P2 S2 113.6(4)
C43 P2 S2 114.1(4)

loop_
_geom_bond_atom_site_label_1
_geom_bond_atom_site_label_2
_geom_bond_distance
C1 C2 1.424(18)
C1 C5 1.478(18)
C1 Fe1 2.076(14)
C1 H1 1.0000
C2 C3 1.429(17)
C2 Fe1 2.035(12)
C2 H2 1.0000
C3 C4 1.436(18)
C3 Fe1 2.050(13)
C3 H3 1.0000
C4 C5 1.357(17)
C4 Fe1 2.037(13)
C4 H4 1.0000
C5 Fe1 2.056(12)
C5 H5 1.0000
C6 C7 1.386(17)
C6 C10 1.423(15)
C6 Fe1 2.030(12)
C6 H6 1.0000
C7 C8 1.497(18)
C7 Fe1 2.052(13)
C7 H7 1.0000
C8 C9 1.388(17)
C8 Fe1 2.071(13)
C8 H8 1.0000
C9 C10 1.463(16)
C9 Fe1 2.045(12)
C9 H9 1.0000
C10 C11 1.464(15)
C10 Fe1 2.071(10)
C11 C12 1.343(15)
C11 H11 0.9500
C12 P1 1.815(11)
C12 H12 0.9500
C13 C14 1.331(16)
C13 P1 1.793(11)
C13 H13 0.9500
C14 C15 1.445(16)
C14 H14 0.9500
C15 C16 1.441(15)
C15 C19 1.479(16)
C15 Fe2 2.060(11)
C16 C17 1.425(17)
C16 Fe2 2.027(11)
C16 H16 1.0000
C17 C18 1.422(18)
C17 Fe2 2.061(13)
C17 H17 1.0000
C18 C19 1.419(18)
C18 Fe2 2.063(13)
C18 H18 1.0000
C19 Fe2 2.058(12)
C19 H19 1.0000
C20 C21 1.27(2)
C20 C24 1.30(3)
C20 Fe2 2.02(2)
C20 H20 0.9500
C21 C22 1.53(3)
C21 Fe2 2.034(18)
C21 H21 1.0000
C22 C23 1.49(3)
C22 Fe2 2.00(2)
C22 H22 0.9500
C23 C24 1.31(2)
C23 Fe2 2.023(18)
C23 H23 1.0000
C24 Fe2 2.06(2)
C24 H24 1.0000
C25 C30 1.349(16)
C25 C26 1.430(15)
C25 P1 1.817(11)
C26 C27 1.405(14)
C26 H26 0.9500
C27 C28 1.349(15)
C27 H27 0.9500
C28 C29 1.366(16)
C28 H28 0.9500
C29 C30 1.433(16)
C29 H29 0.9500
C30 H30 0.9500
C31 C35 1.41(2)
C31 C32 1.448(18)
C31 Fe3 2.026(14)
C31 H31 1.0000
C32 C33 1.405(18)
C32 Fe3 2.070(12)
C32 H32 1.0000
C33 C34 1.41(2)
C33 Fe3 2.059(13)
C33 H33 1.0000
C34 C35 1.39(2)
C34 Fe3 2.043(17)
C34 H34 1.0000
C35 Fe3 2.046(16)
C35 H35 1.0000
C36 C37 1.425(16)
C36 C40 1.437(16)
C36 Fe3 2.023(12)
C36 H36 1.0000
C37 C38 1.396(17)
C37 Fe3 2.063(11)
C37 H37 1.0000
C38 C39 1.440(16)
C38 Fe3 2.047(12)
C38 H38 1.0000
C39 C40 1.453(16)
C39 Fe3 2.042(12)
C39 H39 1.0000
C40 C41 1.454(15)
C40 Fe3 2.050(11)
C41 C42 1.352(16)
C41 H41 0.9500
C42 P2 1.793(12)
C42 H42 0.9500
C43 C44 1.308(16)
C43 P2 1.824(12)
C43 H43 0.9500
C44 C45 1.447(16)
C44 H44 0.9500
C45 C49 1.406(15)
C45 C46 1.437(16)
C45 Fe4 2.059(12)
C46 C47 1.414(17)
C46 Fe4 2.042(12)
C46 H46 1.0000
C47 C48 1.439(17)
C47 Fe4 2.048(13)
C47 H47 1.0000
C48 C49 1.437(16)
C48 Fe4 2.079(12)
C48 H48 1.0000
C49 Fe4 2.022(11)
C49 H49 1.0000
C50 C51 1.383(18)
C50 C54 1.409(19)
C50 Fe4 2.024(13)
C50 H50 1.0000
C51 C52 1.411(19)
C51 Fe4 2.017(14)
C51 H51 1.0000
C52 C53 1.44(2)
C52 Fe4 2.013(14)
C52 H52 1.0000
C53 C54 1.414(19)
C53 Fe4 2.013(14)
C53 H53 1.0000
C54 Fe4 2.057(14)
C54 H54 1.0000
C55 C56 1.412(16)
C55 C60 1.431(16)
C55 P2 1.808(12)
C56 C57 1.383(16)
C56 H56 0.9500
C57 C58 1.421(17)
C57 H57 0.9500
C58 C59 1.405(17)
C58 H58 0.9500
C59 C60 1.366(16)
C59 H59 0.9500
C60 H60 0.9500
P1 S1 1.973(4)
P2 S2 1.960(4)

loop_
_geom_torsion_atom_site_label_1
_geom_torsion_atom_site_label_2
_geom_torsion_atom_site_label_3
_geom_torsion_atom_site_label_4
_geom_torsion
C5 C1 C2 C3 3.3(14)
Fe1 C1 C2 C3 60.6(9)
C5 C1 C2 Fe1 -57.3(9)
C1 C2 C3 C4 -2.1(14)
Fe1 C2 C3 C4 59.2(9)
C1 C2 C3 Fe1 -61.4(9)
C2 C3 C4 C5 0.1(15)
Fe1 C3 C4 C5 59.3(9)
C2 C3 C4 Fe1 -59.2(8)
C3 C4 C5 C1 1.9(15)
Fe1 C4 C5 C1 60.4(9)
C3 C4 C5 Fe1 -58.4(9)
C2 C1 C5 C4 -3.2(14)
Fe1 C1 C5 C4 -60.5(9)
C2 C1 C5 Fe1 57.2(9)
C10 C6 C7 C8 1.0(14)
Fe1 C6 C7 C8 -59.3(8)
C10 C6 C7 Fe1 60.3(8)
C6 C7 C8 C9 0.4(14)
Fe1 C7 C8 C9 -58.9(9)
C6 C7 C8 Fe1 59.3(9)
C7 C8 C9 C10 -1.6(14)
Fe1 C8 C9 C10 -59.7(8)
C7 C8 C9 Fe1 58.1(8)
C7 C6 C10 C9 -1.9(13)
Fe1 C6 C10 C9 58.3(7)
C7 C6 C10 C11 180.0(12)
Fe1 C6 C10 C11 -119.8(12)
C7 C6 C10 Fe1 -60.2(9)
C8 C9 C10 C6 2.2(13)
Fe1 C9 C10 C6 -58.2(7)
C8 C9 C10 C11 -179.6(11)
Fe1 C9 C10 C11 120.1(10)
C8 C9 C10 Fe1 60.4(9)
C6 C10 C11 C12 -8(2)
C9 C10 C11 C12 173.8(12)
Fe1 C10 C11 C12 -100.1(14)
C10 C11 C12 P1 2(2)
P1 C13 C14 C15 1(2)
C13 C14 C15 C16 -11(2)
C13 C14 C15 C19 173.6(13)
C13 C14 C15 Fe2 -100.3(15)
C14 C15 C16 C17 -176.7(12)
C19 C15 C16 C17 -0.3(13)
Fe2 C15 C16 C17 -59.8(8)
C14 C15 C16 Fe2 -116.9(13)
C19 C15 C16 Fe2 59.5(7)
C15 C16 C17 C18 0.1(14)
Fe2 C16 C17 C18 -59.5(9)
C15 C16 C17 Fe2 59.6(8)
C16 C17 C18 C19 0.2(15)
Fe2 C17 C18 C19 -58.3(9)
C16 C17 C18 Fe2 58.5(8)
C17 C18 C19 C15 -0.4(14)
Fe2 C18 C19 C15 -58.8(8)
C17 C18 C19 Fe2 58.3(9)
C16 C15 C19 C18 0.4(13)
C14 C15 C19 C18 177.2(11)
Fe2 C15 C19 C18 59.4(9)
C16 C15 C19 Fe2 -59.0(7)
C14 C15 C19 Fe2 117.8(11)
C24 C20 C21 C22 -5(3)
Fe2 C20 C21 C22 57.1(12)
C24 C20 C21 Fe2 -61.9(18)
C20 C21 C22 C23 3(2)
Fe2 C21 C22 C23 63.0(11)
C20 C21 C22 Fe2 -60.0(14)
C21 C22 C23 C24 0(2)
Fe2 C22 C23 C24 62.5(15)
C21 C22 C23 Fe2 -62.9(11)
C21 C20 C24 C23 5(3)
Fe2 C20 C24 C23 -56.5(17)
C21 C20 C24 Fe2 61.4(17)
C22 C23 C24 C20 -2(3)
Fe2 C23 C24 C20 56.6(18)
C22 C23 C24 Fe2 -59.0(13)
C30 C25 C26 C27 -1.9(16)
P1 C25 C26 C27 179.9(8)
C25 C26 C27 C28 1.5(15)
C26 C27 C28 C29 -1.6(17)
C27 C28 C29 C30 1.9(17)
C26 C25 C30 C29 2.3(17)
P1 C25 C30 C29 -179.5(9)
C28 C29 C30 C25 -2.4(17)
C35 C31 C32 C33 1.2(15)
Fe3 C31 C32 C33 -59.5(9)
C35 C31 C32 Fe3 60.7(10)
C31 C32 C33 C34 -0.7(15)
Fe3 C32 C33 C34 -59.0(10)
C31 C32 C33 Fe3 58.2(8)
C32 C33 C34 C35 0.0(18)
Fe3 C33 C34 C35 -59.7(12)
C32 C33 C34 Fe3 59.8(10)
C33 C34 C35 C31 0.7(18)
Fe3 C34 C35 C31 -59.1(11)
C33 C34 C35 Fe3 59.8(11)
C32 C31 C35 C34 -1.2(17)
Fe3 C31 C35 C34 59.8(11)
C32 C31 C35 Fe3 -60.9(9)
C40 C36 C37 C38 2.2(13)
Fe3 C36 C37 C38 -58.3(8)
C40 C36 C37 Fe3 60.5(8)
C36 C37 C38 C39 -0.8(14)
Fe3 C37 C38 C39 -58.2(9)
C36 C37 C38 Fe3 57.4(8)
C37 C38 C39 C40 -0.9(13)
Fe3 C38 C39 C40 -60.1(8)
C37 C38 C39 Fe3 59.2(9)
C37 C36 C40 C39 -2.7(13)
Fe3 C36 C40 C39 58.2(8)
C37 C36 C40 C41 -176.6(10)
Fe3 C36 C40 C41 -115.6(11)
C37 C36 C40 Fe3 -61.0(8)
C38 C39 C40 C36 2.2(13)
Fe3 C39 C40 C36 -57.9(8)
C38 C39 C40 C41 175.6(11)
Fe3 C39 C40 C41 115.5(12)
C38 C39 C40 Fe3 60.1(8)
C36 C40 C41 C42 -177.9(12)
C39 C40 C41 C42 10(2)
Fe3 C40 C41 C42 97.9(14)
C40 C41 C42 P2 0(2)
P2 C43 C44 C45 2(2)
C43 C44 C45 C49 9(2)
C43 C44 C45 C46 -173.2(13)
C43 C44 C45 Fe4 101.3(15)
C49 C45 C46 C47 0.4(13)
C44 C45 C46 C47 -177.8(11)
Fe4 C45 C46 C47 -58.6(9)
C49 C45 C46 Fe4 59.0(8)
C44 C45 C46 Fe4 -119.2(11)
C45 C46 C47 C48 -2.2(14)
Fe4 C46 C47 C48 -60.9(8)
C45 C46 C47 Fe4 58.7(8)
C46 C47 C48 C49 3.1(13)
Fe4 C47 C48 C49 -57.1(8)
C46 C47 C48 Fe4 60.2(8)
C46 C45 C49 C48 1.6(13)
C44 C45 C49 C48 179.5(12)
Fe4 C45 C49 C48 60.9(8)
C46 C45 C49 Fe4 -59.3(8)
C44 C45 C49 Fe4 118.6(13)
C47 C48 C49 C45 -2.9(13)
Fe4 C48 C49 C45 -60.7(8)
C47 C48 C49 Fe4 57.8(8)
C54 C50 C51 C52 -1.6(16)
Fe4 C50 C51 C52 58.8(10)
C54 C50 C51 Fe4 -60.4(10)
C50 C51 C52 C53 -0.3(16)
Fe4 C51 C52 C53 59.1(10)
C50 C51 C52 Fe4 -59.4(10)
C51 C52 C53 C54 2.0(16)
Fe4 C52 C53 C54 61.5(10)
C51 C52 C53 Fe4 -59.5(10)
C51 C50 C54 C53 2.8(16)
Fe4 C50 C54 C53 -56.8(10)
C51 C50 C54 Fe4 59.6(9)
C52 C53 C54 C50 -2.9(16)
Fe4 C53 C54 C50 57.1(10)
C52 C53 C54 Fe4 -60.0(10)
C60 C55 C56 C57 2.3(17)
P2 C55 C56 C57 -175.7(9)
C55 C56 C57 C58 -3.0(18)
C56 C57 C58 C59 3.2(17)
C57 C58 C59 C60 -2.8(18)
C58 C59 C60 C55 2.2(18)
C56 C55 C60 C59 -1.9(16)
P2 C55 C60 C59 176.1(9)
C7 C6 Fe1 C2 -79.3(9)
C10 C6 Fe1 C2 159.8(7)
C7 C6 Fe1 C4 163.9(17)
C10 C6 Fe1 C4 43(2)
C7 C6 Fe1 C9 81.9(8)
C10 C6 Fe1 C9 -39.0(7)
C7 C6 Fe1 C3 -43.3(14)
C10 C6 Fe1 C3 -164.2(10)
C10 C6 Fe1 C7 -120.9(10)
C7 C6 Fe1 C5 -165.7(8)
C10 C6 Fe1 C5 73.3(8)
C7 C6 Fe1 C10 120.9(10)
C7 C6 Fe1 C8 39.5(8)
C10 C6 Fe1 C8 -81.4(7)
C7 C6 Fe1 C1 -122.5(8)
C10 C6 Fe1 C1 116.5(7)
C1 C2 Fe1 C6 -85.2(8)
C3 C2 Fe1 C6 156.5(7)
C1 C2 Fe1 C4 79.6(8)
C3 C2 Fe1 C4 -38.7(7)
C1 C2 Fe1 C9 163.3(14)
C3 C2 Fe1 C9 45.0(18)
C1 C2 Fe1 C3 118.3(11)
C1 C2 Fe1 C7 -126.0(8)
C3 C2 Fe1 C7 115.7(8)
C1 C2 Fe1 C5 38.0(7)
C3 C2 Fe1 C5 -80.3(8)
C1 C2 Fe1 C10 -53.1(14)
C3 C2 Fe1 C10 -171.5(10)
C1 C2 Fe1 C8 -168.8(7)
C3 C2 Fe1 C8 72.8(9)
C3 C2 Fe1 C1 -118.3(11)
C5 C4 Fe1 C6 39(2)
C3 C4 Fe1 C6 162.0(17)
C5 C4 Fe1 C2 -84.0(8)
C3 C4 Fe1 C2 38.6(7)
C5 C4 Fe1 C9 115.8(8)
C3 C4 Fe1 C9 -121.7(8)
C5 C4 Fe1 C3 -122.5(11)
C5 C4 Fe1 C7 -165.5(11)
C3 C4 Fe1 C7 -43.0(16)
C3 C4 Fe1 C5 122.5(11)
C5 C4 Fe1 C10 73.1(9)
C3 C4 Fe1 C10 -164.3(7)
C5 C4 Fe1 C8 157.4(8)
C3 C4 Fe1 C8 -80.1(9)
C5 C4 Fe1 C1 -40.1(8)
C3 C4 Fe1 C1 82.5(8)
C8 C9 Fe1 C6 -82.4(8)
C10 C9 Fe1 C6 38.1(6)
C8 C9 Fe1 C2 37.3(19)
C10 C9 Fe1 C2 157.8(14)
C8 C9 Fe1 C4 114.2(8)
C10 C9 Fe1 C4 -125.4(7)
C8 C9 Fe1 C3 71.5(9)
C10 C9 Fe1 C3 -168.1(7)
C8 C9 Fe1 C7 -39.6(8)
C10 C9 Fe1 C7 80.8(7)
C8 C9 Fe1 C5 154.9(7)
C10 C9 Fe1 C5 -84.7(8)
C8 C9 Fe1 C10 -120.5(10)
C10 C9 Fe1 C8 120.5(10)
C8 C9 Fe1 C1 -171.2(12)
C10 C9 Fe1 C1 -50.8(15)
C2 C3 Fe1 C6 -51.2(14)
C4 C3 Fe1 C6 -169.1(10)
C4 C3 Fe1 C2 -117.8(11)
C2 C3 Fe1 C4 117.8(11)
C2 C3 Fe1 C9 -164.0(7)
C4 C3 Fe1 C9 78.2(9)
C2 C3 Fe1 C7 -81.2(9)
C4 C3 Fe1 C7 161.0(7)
C2 C3 Fe1 C5 83.3(8)
C4 C3 Fe1 C5 -34.5(7)
C2 C3 Fe1 C10 167.2(15)
C4 C3 Fe1 C10 49(2)
C2 C3 Fe1 C8 -125.3(7)
C4 C3 Fe1 C8 116.9(8)
C2 C3 Fe1 C1 38.0(7)
C4 C3 Fe1 C1 -79.8(8)
C8 C7 Fe1 C6 118.6(11)
C6 C7 Fe1 C2 117.2(8)
C8 C7 Fe1 C2 -124.1(7)
C6 C7 Fe1 C4 -169.6(11)
C8 C7 Fe1 C4 -50.9(16)
C6 C7 Fe1 C9 -81.9(8)
C8 C7 Fe1 C9 36.8(7)
C6 C7 Fe1 C3 159.6(7)
C8 C7 Fe1 C3 -81.8(8)
C6 C7 Fe1 C5 45(2)
C8 C7 Fe1 C5 164.1(17)
C6 C7 Fe1 C10 -36.9(7)
C8 C7 Fe1 C10 81.7(7)
C6 C7 Fe1 C8 -118.6(11)
C6 C7 Fe1 C1 77.2(9)
C8 C7 Fe1 C1 -164.2(7)
C4 C5 Fe1 C6 -167.2(8)
C1 C5 Fe1 C6 75.4(9)
C4 C5 Fe1 C2 80.6(8)
C1 C5 Fe1 C2 -36.8(7)
C1 C5 Fe1 C4 -117.4(11)
C4 C5 Fe1 C9 -81.7(9)
C1 C5 Fe1 C9 160.9(7)
C4 C5 Fe1 C3 36.6(8)
C1 C5 Fe1 C3 -80.8(8)
C4 C5 Fe1 C7 157.4(18)
C1 C5 Fe1 C7 40(2)
C4 C5 Fe1 C10 -126.0(8)
C1 C5 Fe1 C10 116.6(7)
C4 C5 Fe1 C8 -46.2(14)
C1 C5 Fe1 C8 -163.6(10)
C4 C5 Fe1 C1 117.4(11)
C9 C10 Fe1 C6 -118.0(9)
C11 C10 Fe1 C6 126.0(12)
C6 C10 Fe1 C2 -45.2(14)
C9 C10 Fe1 C2 -163.2(11)
C11 C10 Fe1 C2 80.7(15)
C6 C10 Fe1 C4 -166.5(7)
C9 C10 Fe1 C4 75.4(8)
C11 C10 Fe1 C4 -40.6(12)
C6 C10 Fe1 C9 118.0(9)
C11 C10 Fe1 C9 -116.0(12)
C6 C10 Fe1 C3 154.8(16)
C9 C10 Fe1 C3 37(2)
C11 C10 Fe1 C3 -79(2)
C6 C10 Fe1 C7 36.1(7)
C9 C10 Fe1 C7 -81.9(7)
C11 C10 Fe1 C7 162.1(11)
C6 C10 Fe1 C5 -127.3(7)
C9 C10 Fe1 C5 114.7(7)
C11 C10 Fe1 C5 -1.4(11)
C6 C10 Fe1 C8 82.1(7)
C9 C10 Fe1 C8 -36.0(7)
C11 C10 Fe1 C8 -152.0(11)
C6 C10 Fe1 C1 -82.8(8)
C9 C10 Fe1 C1 159.2(7)
C11 C10 Fe1 C1 43.2(11)
C9 C8 Fe1 C6 81.6(8)
C7 C8 Fe1 C6 -36.9(7)
C9 C8 Fe1 C2 -166.2(7)
C7 C8 Fe1 C2 75.2(9)
C9 C8 Fe1 C4 -83.4(9)
C7 C8 Fe1 C4 158.1(7)
C7 C8 Fe1 C9 -118.6(11)
C9 C8 Fe1 C3 -125.7(8)
C7 C8 Fe1 C3 115.8(8)
C9 C8 Fe1 C7 118.6(11)
C9 C8 Fe1 C5 -52.2(14)
C7 C8 Fe1 C5 -170.7(10)
C9 C8 Fe1 C10 37.9(7)
C7 C8 Fe1 C10 -80.6(7)
C9 C8 Fe1 C1 168.2(16)
C7 C8 Fe1 C1 50(2)
C2 C1 Fe1 C6 113.5(8)
C5 C1 Fe1 C6 -126.4(7)
C5 C1 Fe1 C2 120.1(10)
C2 C1 Fe1 C4 -83.1(8)
C5 C1 Fe1 C4 37.1(7)
C2 C1 Fe1 C9 -166.3(12)
C5 C1 Fe1 C9 -46.1(16)
C2 C1 Fe1 C3 -38.4(7)
C5 C1 Fe1 C3 81.7(8)
C2 C1 Fe1 C7 72.2(9)
C5 C1 Fe1 C7 -167.6(7)
C2 C1 Fe1 C5 -120.1(10)
C2 C1 Fe1 C10 156.6(7)
C5 C1 Fe1 C10 -83.3(8)
C2 C1 Fe1 C8 33(2)
C5 C1 Fe1 C8 153.2(16)
C23 C22 Fe2 C20 -75.8(12)
C21 C22 Fe2 C20 34.1(10)
C21 C22 Fe2 C23 110.0(15)
C23 C22 Fe2 C16 -177.4(9)
C21 C22 Fe2 C16 -67.4(14)
C23 C22 Fe2 C21 -110.0(15)
C23 C22 Fe2 C19 60.3(15)
C21 C22 Fe2 C19 170.3(9)
C23 C22 Fe2 C15 -100(11)
C21 C22 Fe2 C15 10(11)
C23 C22 Fe2 C17 143.2(10)
C21 C22 Fe2 C17 -106.8(10)
C23 C22 Fe2 C24 -35.7(11)
C21 C22 Fe2 C24 74.3(11)
C23 C22 Fe2 C18 99.3(11)
C21 C22 Fe2 C18 -150.8(9)
C21 C20 Fe2 C22 -41.3(12)
C24 C20 Fe2 C22 81.0(14)
C21 C20 Fe2 C23 -88.6(14)
C24 C20 Fe2 C23 33.6(13)
C21 C20 Fe2 C16 93.1(13)
C24 C20 Fe2 C16 -144.6(13)
C24 C20 Fe2 C21 122(2)
C21 C20 Fe2 C19 176.4(10)
C24 C20 Fe2 C19 -61.3(17)
C21 C20 Fe2 C15 137.2(12)
C24 C20 Fe2 C15 -100.6(14)
C21 C20 Fe2 C17 56.6(19)
C24 C20 Fe2 C17 178.9(12)
C21 C20 Fe2 C24 -122(2)
C21 C20 Fe2 C18 -161(7)
C24 C20 Fe2 C18 -38(9)
C24 C23 Fe2 C22 -117.7(18)
C24 C23 Fe2 C20 -33.3(13)
C22 C23 Fe2 C20 84.4(12)
C24 C23 Fe2 C16 12(17)
C22 C23 Fe2 C16 130(16)
C24 C23 Fe2 C21 -72.9(14)
C22 C23 Fe2 C21 44.8(11)
C24 C23 Fe2 C19 97.8(14)
C22 C23 Fe2 C19 -144.5(10)
C24 C23 Fe2 C15 57.0(17)
C22 C23 Fe2 C15 174.7(10)
C24 C23 Fe2 C17 179.3(12)
C22 C23 Fe2 C17 -63.0(15)
C22 C23 Fe2 C24 117.7(18)
C24 C23 Fe2 C18 141.4(13)
C22 C23 Fe2 C18 -101.0(11)
C17 C16 Fe2 C22 -64.3(12)
C15 C16 Fe2 C22 174.5(10)
C17 C16 Fe2 C20 -147.5(9)
C15 C16 Fe2 C20 91.4(9)
C17 C16 Fe2 C23 168(16)
C15 C16 Fe2 C23 47(17)
C17 C16 Fe2 C21 -108.0(9)
C15 C16 Fe2 C21 130.9(8)
C17 C16 Fe2 C19 81.3(8)
C15 C16 Fe2 C19 -39.9(7)
C17 C16 Fe2 C15 121.1(10)
C15 C16 Fe2 C17 -121.1(10)
C17 C16 Fe2 C24 179.4(12)
C15 C16 Fe2 C24 58.2(13)
C17 C16 Fe2 C18 37.8(7)
C15 C16 Fe2 C18 -83.3(7)
C20 C21 Fe2 C22 119.0(17)
C22 C21 Fe2 C20 -119.0(17)
C20 C21 Fe2 C23 75.4(14)
C22 C21 Fe2 C23 -43.7(10)
C20 C21 Fe2 C16 -102.2(13)
C22 C21 Fe2 C16 138.8(10)
C20 C21 Fe2 C19 -17(5)
C22 C21 Fe2 C19 -136(4)
C20 C21 Fe2 C15 -60.1(16)
C22 C21 Fe2 C15 -179.1(9)
C20 C21 Fe2 C17 -146.4(12)
C22 C21 Fe2 C17 94.6(11)
C20 C21 Fe2 C24 34.8(13)
C22 C21 Fe2 C24 -84.2(12)
C20 C21 Fe2 C18 176.8(12)
C22 C21 Fe2 C18 57.8(16)
C18 C19 Fe2 C22 62.5(13)
C15 C19 Fe2 C22 -178.1(11)
C18 C19 Fe2 C20 176.9(10)
C15 C19 Fe2 C20 -63.7(12)
C18 C19 Fe2 C23 102.2(9)
C15 C19 Fe2 C23 -138.4(8)
C18 C19 Fe2 C16 -80.3(8)
C15 C19 Fe2 C16 39.1(6)
C18 C19 Fe2 C21 -169(4)
C15 C19 Fe2 C21 -49(4)
C18 C19 Fe2 C15 -119.4(10)
C18 C19 Fe2 C17 -36.4(8)
C15 C19 Fe2 C17 83.0(7)
C18 C19 Fe2 C24 142.4(9)
C15 C19 Fe2 C24 -98.2(9)
C15 C19 Fe2 C18 119.4(10)
C16 C15 Fe2 C22 -82(11)
C14 C15 Fe2 C22 44(11)
C19 C15 Fe2 C22 161(10)
C16 C15 Fe2 C20 -105.1(9)
C14 C15 Fe2 C20 20.7(12)
C19 C15 Fe2 C20 138.1(9)
C16 C15 Fe2 C23 -177.5(9)
C14 C15 Fe2 C23 -51.8(14)
C19 C15 Fe2 C23 65.7(11)
C14 C15 Fe2 C16 125.8(12)
C19 C15 Fe2 C16 -116.8(9)
C16 C15 Fe2 C21 -72.1(10)
C14 C15 Fe2 C21 53.7(13)
C19 C15 Fe2 C21 171.1(9)
C16 C15 Fe2 C19 116.8(9)
C14 C15 Fe2 C19 -117.4(13)
C16 C15 Fe2 C17 36.6(7)
C14 C15 Fe2 C17 162.4(11)
C19 C15 Fe2 C17 -80.2(7)
C16 C15 Fe2 C24 -144.5(8)
C14 C15 Fe2 C24 -18.7(12)
C19 C15 Fe2 C24 98.8(9)
C16 C15 Fe2 C18 79.8(7)
C14 C15 Fe2 C18 -154.4(11)
C19 C15 Fe2 C18 -37.0(7)
C18 C17 Fe2 C22 -102.0(9)
C16 C17 Fe2 C22 139.5(9)
C18 C17 Fe2 C20 175.2(12)
C16 C17 Fe2 C20 56.6(14)
C18 C17 Fe2 C23 -60.7(13)
C16 C17 Fe2 C23 -179.2(10)
C18 C17 Fe2 C16 118.5(11)
C18 C17 Fe2 C21 -150.8(8)
C16 C17 Fe2 C21 90.6(9)
C18 C17 Fe2 C19 36.4(7)
C16 C17 Fe2 C19 -82.2(8)
C18 C17 Fe2 C15 81.5(8)
C16 C17 Fe2 C15 -37.0(7)
C18 C17 Fe2 C24 -40(37)
C16 C17 Fe2 C24 -159(37)
C16 C17 Fe2 C18 -118.5(11)
C20 C24 Fe2 C22 -83.3(14)
C23 C24 Fe2 C22 41.2(13)
C23 C24 Fe2 C20 125(2)
C20 C24 Fe2 C23 -125(2)
C20 C24 Fe2 C16 56.2(18)
C23 C24 Fe2 C16 -179.3(11)
C20 C24 Fe2 C21 -34.3(13)
C23 C24 Fe2 C21 90.2(14)
C20 C24 Fe2 C19 138.4(13)
C23 C24 Fe2 C19 -97.1(13)
C20 C24 Fe2 C15 93.1(14)
C23 C24 Fe2 C15 -142.4(12)
C20 C24 Fe2 C17 -145(37)
C23 C24 Fe2 C17 -21(38)
C20 C24 Fe2 C18 175.1(12)
C23 C24 Fe2 C18 -60.3(18)
C19 C18 Fe2 C22 -142.7(9)
C17 C18 Fe2 C22 96.0(10)
C19 C18 Fe2 C20 -25(8)
C17 C18 Fe2 C20 -146(8)
C19 C18 Fe2 C23 -95.0(9)
C17 C18 Fe2 C23 143.7(9)
C19 C18 Fe2 C16 83.1(8)
C17 C18 Fe2 C16 -38.2(7)
C19 C18 Fe2 C21 176.8(11)
C17 C18 Fe2 C21 55.5(14)
C17 C18 Fe2 C19 -121.3(11)
C19 C18 Fe2 C15 38.6(7)
C17 C18 Fe2 C15 -82.7(8)
C19 C18 Fe2 C17 121.3(11)
C19 C18 Fe2 C24 -59.8(13)
C17 C18 Fe2 C24 178.9(11)
C37 C36 Fe3 C31 164.3(11)
C40 C36 Fe3 C31 45.3(14)
C37 C36 Fe3 C39 80.9(7)
C40 C36 Fe3 C39 -38.1(6)
C37 C36 Fe3 C34 -120.8(8)
C40 C36 Fe3 C34 120.2(7)
C37 C36 Fe3 C35 -162.6(7)
C40 C36 Fe3 C35 78.5(8)
C37 C36 Fe3 C38 36.6(7)
C40 C36 Fe3 C38 -82.4(7)
C37 C36 Fe3 C40 119.0(9)
C37 C36 Fe3 C33 -79.7(8)
C40 C36 Fe3 C33 161.4(7)
C40 C36 Fe3 C37 -119.0(9)
C37 C36 Fe3 C32 -47.5(18)
C40 C36 Fe3 C32 -166.5(14)
C35 C31 Fe3 C36 46.8(16)
C32 C31 Fe3 C36 165.6(11)
C35 C31 Fe3 C39 122.1(9)
C32 C31 Fe3 C39 -119.0(7)
C35 C31 Fe3 C34 -37.4(9)
C32 C31 Fe3 C34 81.5(8)
C32 C31 Fe3 C35 118.9(12)
C35 C31 Fe3 C38 162.8(8)
C32 C31 Fe3 C38 -78.4(9)
C35 C31 Fe3 C40 79.3(10)
C32 C31 Fe3 C40 -161.9(7)
C35 C31 Fe3 C33 -81.2(9)
C32 C31 Fe3 C33 37.7(7)
C35 C31 Fe3 C37 -168.3(15)
C32 C31 Fe3 C37 -49.5(19)
C35 C31 Fe3 C32 -118.9(12)
C38 C39 Fe3 C36 -79.6(7)
C40 C39 Fe3 C36 37.8(6)
C38 C39 Fe3 C31 126.2(7)
C40 C39 Fe3 C31 -116.4(7)
C38 C39 Fe3 C34 -167.2(16)
C40 C39 Fe3 C34 -49.7(19)
C38 C39 Fe3 C35 166.8(8)
C40 C39 Fe3 C35 -75.7(9)
C40 C39 Fe3 C38 117.4(10)
C38 C39 Fe3 C40 -117.4(10)
C38 C39 Fe3 C33 56.5(16)
C40 C39 Fe3 C33 174.0(12)
C38 C39 Fe3 C37 -35.8(7)
C40 C39 Fe3 C37 81.6(7)
C38 C39 Fe3 C32 83.9(8)
C40 C39 Fe3 C32 -158.6(6)
C35 C34 Fe3 C36 -115.7(10)
C33 C34 Fe3 C36 124.3(9)
C35 C34 Fe3 C31 38.1(10)
C33 C34 Fe3 C31 -81.9(9)
C35 C34 Fe3 C39 -35(2)
C33 C34 Fe3 C39 -155.4(14)
C33 C34 Fe3 C35 -120.0(14)
C35 C34 Fe3 C38 168.1(14)
C33 C34 Fe3 C38 48(2)
C35 C34 Fe3 C40 -72.6(11)
C33 C34 Fe3 C40 167.3(7)
C35 C34 Fe3 C33 120.0(14)
C35 C34 Fe3 C37 -158.1(9)
C33 C34 Fe3 C37 81.9(10)
C35 C34 Fe3 C32 83.1(10)
C33 C34 Fe3 C32 -36.9(8)
C34 C35 Fe3 C36 82.1(11)
C31 C35 Fe3 C36 -159.2(8)
C34 C35 Fe3 C31 -118.7(14)
C34 C35 Fe3 C39 166.0(9)
C31 C35 Fe3 C39 -75.3(10)
C31 C35 Fe3 C34 118.7(14)
C34 C35 Fe3 C38 -166.6(16)
C31 C35 Fe3 C38 -48(2)
C34 C35 Fe3 C40 124.2(10)
C31 C35 Fe3 C40 -117.1(9)
C34 C35 Fe3 C33 -37.3(10)
C31 C35 Fe3 C33 81.4(9)
C34 C35 Fe3 C37 52.2(19)
C31 C35 Fe3 C37 170.9(12)
C34 C35 Fe3 C32 -80.3(10)
C31 C35 Fe3 C32 38.4(8)
C37 C38 Fe3 C36 -37.5(7)
C39 C38 Fe3 C36 83.7(7)
C37 C38 Fe3 C31 166.5(7)
C39 C38 Fe3 C31 -72.2(9)
C37 C38 Fe3 C39 -121.3(10)
C37 C38 Fe3 C34 46.5(19)
C39 C38 Fe3 C34 167.7(15)
C37 C38 Fe3 C35 -157.3(17)
C39 C38 Fe3 C35 -36(2)
C37 C38 Fe3 C40 -82.1(7)
C39 C38 Fe3 C40 39.2(7)
C37 C38 Fe3 C33 81.7(9)
C39 C38 Fe3 C33 -157.0(7)
C39 C38 Fe3 C37 121.3(10)
C37 C38 Fe3 C32 123.4(7)
C39 C38 Fe3 C32 -115.4(7)
C39 C40 Fe3 C36 -119.4(9)
C41 C40 Fe3 C36 117.0(12)
C36 C40 Fe3 C31 -159.9(7)
C39 C40 Fe3 C31 80.7(8)
C41 C40 Fe3 C31 -42.9(11)
C36 C40 Fe3 C39 119.4(9)
C41 C40 Fe3 C39 -123.6(12)
C36 C40 Fe3 C34 -79.4(9)
C39 C40 Fe3 C34 161.2(8)
C41 C40 Fe3 C34 37.6(12)
C36 C40 Fe3 C35 -118.6(7)
C39 C40 Fe3 C35 122.1(7)
C41 C40 Fe3 C35 -1.5(11)
C36 C40 Fe3 C38 80.5(7)
C39 C40 Fe3 C38 -38.9(7)
C41 C40 Fe3 C38 -162.5(10)
C36 C40 Fe3 C33 -53.3(17)
C39 C40 Fe3 C33 -172.7(14)
C41 C40 Fe3 C33 63.7(19)
C36 C40 Fe3 C37 37.8(7)
C39 C40 Fe3 C37 -81.6(7)
C41 C40 Fe3 C37 154.8(10)
C36 C40 Fe3 C32 169.7(11)
C39 C40 Fe3 C32 50.3(14)
C41 C40 Fe3 C32 -73.3(15)
C32 C33 Fe3 C36 165.0(7)
C34 C33 Fe3 C36 -75.2(10)
C32 C33 Fe3 C31 -39.1(8)
C34 C33 Fe3 C31 80.6(10)
C32 C33 Fe3 C39 38.2(16)
C34 C33 Fe3 C39 157.9(13)
C32 C33 Fe3 C34 -119.7(12)
C32 C33 Fe3 C35 -83.0(9)
C34 C33 Fe3 C35 36.7(9)
C32 C33 Fe3 C38 79.4(9)
C34 C33 Fe3 C38 -160.9(9)
C32 C33 Fe3 C40 -154.3(13)
C34 C33 Fe3 C40 -34.5(19)
C32 C33 Fe3 C37 121.7(8)
C34 C33 Fe3 C37 -118.5(9)
C34 C33 Fe3 C32 119.7(12)
C38 C37 Fe3 C36 120.1(10)
C38 C37 Fe3 C31 -38.1(19)
C36 C37 Fe3 C31 -158.2(15)
C38 C37 Fe3 C39 37.2(7)
C36 C37 Fe3 C39 -83.0(7)
C38 C37 Fe3 C34 -161.4(8)
C36 C37 Fe3 C34 78.5(9)
C38 C37 Fe3 C35 161.3(14)
C36 C37 Fe3 C35 41.2(17)
C36 C37 Fe3 C38 -120.1(10)
C38 C37 Fe3 C40 81.9(7)
C36 C37 Fe3 C40 -38.3(7)
C38 C37 Fe3 C33 -118.3(8)
C36 C37 Fe3 C33 121.6(7)
C38 C37 Fe3 C32 -76.3(8)
C36 C37 Fe3 C32 163.6(7)
C33 C32 Fe3 C36 -42.5(19)
C31 C32 Fe3 C36 -160.4(14)
C33 C32 Fe3 C31 117.9(11)
C33 C32 Fe3 C39 -163.7(7)
C31 C32 Fe3 C39 78.4(8)
C33 C32 Fe3 C34 37.4(8)
C31 C32 Fe3 C34 -80.5(9)
C33 C32 Fe3 C35 80.3(9)
C31 C32 Fe3 C35 -37.6(8)
C33 C32 Fe3 C38 -119.8(8)
C31 C32 Fe3 C38 122.3(8)
C33 C32 Fe3 C40 159.8(11)
C31 C32 Fe3 C40 41.9(15)
C31 C32 Fe3 C33 -117.9(11)
C33 C32 Fe3 C37 -78.8(9)
C31 C32 Fe3 C37 163.3(7)
C51 C52 Fe4 C53 118.6(12)
C53 C52 Fe4 C51 -118.6(12)
C51 C52 Fe4 C49 -45.9(18)
C53 C52 Fe4 C49 -164.5(12)
C51 C52 Fe4 C50 36.8(8)
C53 C52 Fe4 C50 -81.8(9)
C51 C52 Fe4 C46 -121.8(8)
C53 C52 Fe4 C46 119.6(8)
C51 C52 Fe4 C47 -164.1(8)
C53 C52 Fe4 C47 77.3(10)
C51 C52 Fe4 C54 80.3(9)
C53 C52 Fe4 C54 -38.3(8)
C51 C52 Fe4 C45 -78.7(9)
C53 C52 Fe4 C45 162.7(8)
C51 C52 Fe4 C48 161.9(13)
C53 C52 Fe4 C48 43.3(19)
C54 C53 Fe4 C52 -117.6(12)
C54 C53 Fe4 C51 -79.7(9)
C52 C53 Fe4 C51 38.0(8)
C54 C53 Fe4 C49 46.6(18)
C52 C53 Fe4 C49 164.3(13)
C54 C53 Fe4 C50 -36.7(8)
C52 C53 Fe4 C50 81.0(9)
C54 C53 Fe4 C46 161.7(8)
C52 C53 Fe4 C46 -80.6(9)
C54 C53 Fe4 C47 120.7(9)
C52 C53 Fe4 C47 -121.7(8)
C52 C53 Fe4 C54 117.6(12)
C54 C53 Fe4 C45 -163.7(13)
C52 C53 Fe4 C45 -46.1(19)
C54 C53 Fe4 C48 78.8(9)
C52 C53 Fe4 C48 -163.6(8)
C50 C51 Fe4 C52 120.0(12)
C50 C51 Fe4 C53 81.2(9)
C52 C51 Fe4 C53 -38.8(8)
C50 C51 Fe4 C49 -78.4(9)
C52 C51 Fe4 C49 161.6(8)
C52 C51 Fe4 C50 -120.0(12)
C50 C51 Fe4 C46 -161.8(7)
C52 C51 Fe4 C46 78.2(10)
C50 C51 Fe4 C47 162.9(14)
C52 C51 Fe4 C47 43(2)
C50 C51 Fe4 C54 37.4(8)
C52 C51 Fe4 C54 -82.5(9)
C50 C51 Fe4 C45 -120.0(8)
C52 C51 Fe4 C45 120.0(8)
C50 C51 Fe4 C48 -43.4(17)
C52 C51 Fe4 C48 -163.4(12)
C45 C49 Fe4 C52 -44.9(16)
C48 C49 Fe4 C52 -165.6(13)
C45 C49 Fe4 C53 164.2(14)
C48 C49 Fe4 C53 43.5(17)
C45 C49 Fe4 C51 -78.6(8)
C48 C49 Fe4 C51 160.6(7)
C45 C49 Fe4 C50 -119.9(7)
C48 C49 Fe4 C50 119.3(7)
C45 C49 Fe4 C46 39.2(7)
C48 C49 Fe4 C46 -81.6(7)
C45 C49 Fe4 C47 82.9(7)
C48 C49 Fe4 C47 -37.8(7)
C45 C49 Fe4 C54 -161.5(7)
C48 C49 Fe4 C54 77.8(8)
C48 C49 Fe4 C45 -120.7(9)
C45 C49 Fe4 C48 120.7(9)
C51 C50 Fe4 C52 -37.7(8)
C54 C50 Fe4 C52 82.0(9)
C51 C50 Fe4 C53 -82.8(9)
C54 C50 Fe4 C53 36.9(8)
C54 C50 Fe4 C51 119.7(12)
C51 C50 Fe4 C49 119.6(8)
C54 C50 Fe4 C49 -120.7(8)
C51 C50 Fe4 C46 47.7(18)
C54 C50 Fe4 C46 167.4(13)
C51 C50 Fe4 C47 -164.6(12)
C54 C50 Fe4 C47 -45.0(17)
C51 C50 Fe4 C54 -119.7(12)
C51 C50 Fe4 C45 78.1(9)
C54 C50 Fe4 C45 -162.3(8)
C51 C50 Fe4 C48 162.1(8)
C54 C50 Fe4 C48 -78.3(9)
C47 C46 Fe4 C52 -119.9(8)
C45 C46 Fe4 C52 118.6(7)
C47 C46 Fe4 C53 -76.0(9)
C45 C46 Fe4 C53 162.5(7)
C47 C46 Fe4 C51 -162.6(8)
C45 C46 Fe4 C51 75.9(8)
C47 C46 Fe4 C49 83.0(8)
C45 C46 Fe4 C49 -38.5(7)
C47 C46 Fe4 C50 162.1(13)
C45 C46 Fe4 C50 40.6(17)
C45 C46 Fe4 C47 -121.5(10)
C47 C46 Fe4 C54 -41.2(17)
C45 C46 Fe4 C54 -162.7(13)
C47 C46 Fe4 C45 121.5(10)
C47 C46 Fe4 C48 38.5(7)
C45 C46 Fe4 C48 -83.0(7)
C46 C47 Fe4 C52 79.4(9)
C48 C47 Fe4 C52 -162.6(7)
C46 C47 Fe4 C53 122.2(8)
C48 C47 Fe4 C53 -119.8(7)
C46 C47 Fe4 C51 47.1(19)
C48 C47 Fe4 C51 165.1(14)
C46 C47 Fe4 C49 -80.0(7)
C48 C47 Fe4 C49 38.0(7)
C46 C47 Fe4 C50 -163.4(12)
C48 C47 Fe4 C50 -45.4(16)
C48 C47 Fe4 C46 118.0(10)
C46 C47 Fe4 C54 163.8(7)
C48 C47 Fe4 C54 -78.2(8)
C46 C47 Fe4 C45 -36.7(7)
C48 C47 Fe4 C45 81.3(7)
C46 C47 Fe4 C48 -118.0(10)
C50 C54 Fe4 C52 -81.4(9)
C53 C54 Fe4 C52 39.4(8)
C50 C54 Fe4 C53 -120.8(12)
C50 C54 Fe4 C51 -37.1(8)
C53 C54 Fe4 C51 83.7(9)
C50 C54 Fe4 C49 77.7(9)
C53 C54 Fe4 C49 -161.5(8)
C53 C54 Fe4 C50 120.8(12)
C50 C54 Fe4 C46 -167.8(13)
C53 C54 Fe4 C46 -47.0(18)
C50 C54 Fe4 C47 161.8(7)
C53 C54 Fe4 C47 -77.4(10)
C50 C54 Fe4 C45 44.0(18)
C53 C54 Fe4 C45 164.8(12)
C50 C54 Fe4 C48 119.8(8)
C53 C54 Fe4 C48 -119.4(8)
C49 C45 Fe4 C52 161.9(7)
C46 C45 Fe4 C52 -80.9(8)
C44 C45 Fe4 C52 34.1(12)
C49 C45 Fe4 C53 -163.4(14)
C46 C45 Fe4 C53 -46.2(18)
C44 C45 Fe4 C53 68.8(19)
C49 C45 Fe4 C51 119.5(7)
C46 C45 Fe4 C51 -123.3(7)
C44 C45 Fe4 C51 -8.3(11)
C46 C45 Fe4 C49 117.2(9)
C44 C45 Fe4 C49 -127.8(13)
C49 C45 Fe4 C50 78.3(8)
C46 C45 Fe4 C50 -164.5(7)
C44 C45 Fe4 C50 -49.5(12)
C49 C45 Fe4 C46 -117.2(9)
C44 C45 Fe4 C46 115.0(12)
C49 C45 Fe4 C47 -81.0(7)
C46 C45 Fe4 C47 36.2(7)
C44 C45 Fe4 C47 151.2(11)
C49 C45 Fe4 C54 46.1(16)
C46 C45 Fe4 C54 163.3(13)
C44 C45 Fe4 C54 -81.7(17)
C49 C45 Fe4 C48 -37.2(7)
C46 C45 Fe4 C48 80.0(7)
C44 C45 Fe4 C48 -165.0(11)
C49 C48 Fe4 C52 164.7(14)
C47 C48 Fe4 C52 45.6(18)
C49 C48 Fe4 C53 -162.7(7)
C47 C48 Fe4 C53 78.2(9)
C49 C48 Fe4 C51 -47.8(16)
C47 C48 Fe4 C51 -166.8(13)
C47 C48 Fe4 C49 -119.0(10)
C49 C48 Fe4 C50 -79.2(8)
C47 C48 Fe4 C50 161.7(7)
C49 C48 Fe4 C46 80.8(7)
C47 C48 Fe4 C46 -38.2(7)
C49 C48 Fe4 C47 119.0(10)
C49 C48 Fe4 C54 -120.8(7)
C47 C48 Fe4 C54 120.2(8)
C49 C48 Fe4 C45 36.6(6)
C47 C48 Fe4 C45 -82.5(7)
C14 C13 P1 C12 -171.5(12)
C14 C13 P1 C25 -63.0(13)
C14 C13 P1 S1 63.0(13)
C11 C12 P1 C13 -174.6(11)
C11 C12 P1 C25 75.2(12)
C11 C12 P1 S1 -51.3(12)
C30 C25 P1 C13 -54.5(11)
C26 C25 P1 C13 123.7(9)
C30 C25 P1 C12 51.3(11)
C26 C25 P1 C12 -130.6(9)
C30 C25 P1 S1 179.6(8)
C26 C25 P1 S1 -2.2(10)
C41 C42 P2 C55 63.6(13)
C41 C42 P2 C43 174.2(12)
C41 C42 P2 S2 -61.9(13)
C56 C55 P2 C42 52.3(10)
C60 C55 P2 C42 -125.6(10)
C56 C55 P2 C43 -54.3(11)
C60 C55 P2 C43 127.8(10)
C56 C55 P2 S2 179.2(8)
C60 C55 P2 S2 1.3(11)
C44 C43 P2 C42 177.2(12)
C44 C43 P2 C55 -74.1(13)
C44 C43 P2 S2 52.1(13)
